data_1545523
loop_
_publ_author_name
'Sonia, A. S.'
'Baskaran, R.'
'Selvanayagam, S.'

_publ_section_title
;
 Crystal structure of
 3-[({[bis(2-cyanoethyl)carbamothioyl]disulfanyl}methanethioyl)(2-cyanoethyl)
 amino]propanenitrile
;
_journal_coeditor_code LH4017
_journal_issue 3
_journal_name_full IUCrData
_journal_paper_doi 10.1107/S2414314617003467
_journal_volume 2
_journal_year 2017
_chemical_formula_iupac 'C14 H16 N6 S4'
_chemical_formula_moiety 'C14 H16 N6 S4'
_chemical_formula_sum 'C14 H16 N6 S4'
_chemical_formula_weight 396.57
_chemical_name_systematic
3-[({[bis(2-Cyanoethyl)carbamothioyl]disulfanyl}methanethioyl)(2-cyanoethyl)amino]propanenitrile
_space_group_crystal_system monoclinic
_space_group_IT_number 15
_space_group_name_Hall '-C 2yc'
_space_group_name_H-M_alt 'C 1 2/c 1'
_symmetry_space_group_name_Hall '-C 2yc'
_symmetry_space_group_name_H-M 'C 1 2/c 1'
_atom_sites_solution_hydrogens geom
_audit_creation_method SHELXL-2014/7
_cell_angle_alpha 90
_cell_angle_beta 108.713(2)
_cell_angle_gamma 90
_cell_formula_units_Z 4
_cell_length_a 15.4313(7)
_cell_length_b 5.6117(2)
_cell_length_c 22.8702(12)
_cell_measurement_reflns_used 8307
_cell_measurement_temperature 293(2)
_cell_measurement_theta_max 31.7
_cell_measurement_theta_min 2.3
_cell_volume 1875.77(15)
_computing_cell_refinement
;
APEX2 and SAINT (Bruker, 2004)
;
_computing_data_collection
;
APEX2 (Bruker, 2004)
;
_computing_data_reduction
;
SAINT and XPREP (Bruker, 2004)
;
_computing_molecular_graphics
;
ORTEP-3 for Windows (Farrugia, 2012) and PLATON (Spek, 2009)
;
_computing_publication_material
;
SHELXL2014 (Sheldrick, 2015) and PLATON (Spek, 2009)
;
_computing_structure_refinement
;
SHELXL2014 (Sheldrick, 2015)
;
_computing_structure_solution
;
SHELXS97 (Sheldrick, 2008)
;
_diffrn_ambient_temperature 293(2)
_diffrn_measured_fraction_theta_full 0.999
_diffrn_measured_fraction_theta_max 0.942
_diffrn_measurement_device_type 'Bruker Kappa APEXII CCD'
_diffrn_measurement_method '\w and \f scan'
_diffrn_radiation_type MoK\a
_diffrn_radiation_wavelength 0.71073
_diffrn_reflns_av_R_equivalents 0.0235
_diffrn_reflns_limit_h_max 19
_diffrn_reflns_limit_h_min -23
_diffrn_reflns_limit_k_max 8
_diffrn_reflns_limit_k_min -8
_diffrn_reflns_limit_l_max 34
_diffrn_reflns_limit_l_min -34
_diffrn_reflns_number 19984
_diffrn_reflns_theta_full 25.242
_diffrn_reflns_theta_max 32.975
_diffrn_reflns_theta_min 2.787
_exptl_absorpt_coefficient_mu 0.515
_exptl_absorpt_correction_T_max 0.89
_exptl_absorpt_correction_T_min 0.81
_exptl_absorpt_correction_type multi-scan
_exptl_absorpt_process_details
;
(SADABS; Bruker, 1999)
;
_exptl_crystal_colour brown
_exptl_crystal_density_diffrn 1.404
_exptl_crystal_description block
_exptl_crystal_F_000 824
_exptl_crystal_size_max 0.300
_exptl_crystal_size_mid 0.200
_exptl_crystal_size_min 0.200
_refine_diff_density_max 0.335
_refine_diff_density_min -0.267
_refine_ls_extinction_method none
_refine_ls_goodness_of_fit_ref 1.105
_refine_ls_hydrogen_treatment constr
_refine_ls_matrix_type full
_refine_ls_number_parameters 109
_refine_ls_number_reflns 3347
_refine_ls_number_restraints 0
_refine_ls_restrained_S_all 1.105
_refine_ls_R_factor_all 0.0569
_refine_ls_R_factor_gt 0.0369
_refine_ls_shift/su_max 0.000
_refine_ls_shift/su_mean 0.000
_refine_ls_structure_factor_coef Fsqd
_refine_ls_weighting_details 'w=1/[\s^2^(Fo^2^)+(0.0427P)^2^+1.4682P] where P=(Fo^2^+2Fc^2^)/3'
_refine_ls_weighting_scheme calc
_refine_ls_wR_factor_gt 0.0935
_refine_ls_wR_factor_ref 0.1089
_reflns_number_gt 2569
_reflns_number_total 3347
_reflns_threshold_expression 'I > 2\s(I)'
_cod_data_source_file lh4017sup1.cif
_cod_data_source_block I
_cod_database_code 1545523
_shelx_space_group_comment
;
The symmetry employed for this shelxl refinement is uniquely defined
by the following loop, which should always be used as a source of
symmetry information in preference to the above space-group names.
They are only intended as comments.
;
_shelx_estimated_absorpt_t_min 0.861
_shelx_estimated_absorpt_t_max 0.904

loop_
_space_group_symop_operation_xyz
'x, y, z'
'-x, y, -z+1/2'
'x+1/2, y+1/2, z'
'-x+1/2, y+1/2, -z+1/2'
'-x, -y, -z'
'x, -y, z-1/2'
'-x+1/2, -y+1/2, -z'
'x+1/2, -y+1/2, z-1/2'

loop_
_atom_site_type_symbol
_atom_site_label
_atom_site_fract_x
_atom_site_fract_y
_atom_site_fract_z
_atom_site_U_iso_or_equiv
_atom_site_adp_type
_atom_site_calc_flag
_atom_site_occupancy
S S1 -0.00264(3) 0.57876(7) 0.20581(2) 0.03874(11) Uani d 1
S S2 0.13996(3) 0.20336(9) 0.26542(2) 0.05086(14) Uani d 1
N N1 0.06850(8) 0.2800(2) 0.14508(5) 0.0328(2) Uani d 1
N N2 -0.09703(13) -0.1278(3) 0.02598(9) 0.0644(5) Uani d 1
N N3 0.21226(12) 0.6016(3) 0.08156(8) 0.0610(4) Uani d 1
C C1 0.07351(10) 0.3344(3) 0.20300(6) 0.0325(3) Uani d 1
C C2 0.00524(10) 0.3986(3) 0.09077(6) 0.0351(3) Uani d 1
H H2A 0.0289 0.3838 0.0565 0.042 Uiso calc 1
H H2B 0.0027 0.5669 0.0997 0.042 Uiso calc 1
C C3 -0.09148(10) 0.2961(3) 0.07169(7) 0.0388(3) Uani d 1
H H3A -0.1125 0.2922 0.1074 0.047 Uiso calc 1
H H3B -0.1322 0.3997 0.0411 0.047 Uiso calc 1
C C4 -0.09592(11) 0.0566(3) 0.04630(8) 0.0429(3) Uani d 1
C C5 0.12945(11) 0.0991(3) 0.13344(8) 0.0389(3) Uani d 1
H H5A 0.1026 0.0367 0.0920 0.047 Uiso calc 1
H H5B 0.1356 -0.0318 0.1622 0.047 Uiso calc 1
C C6 0.22415(11) 0.2006(3) 0.14036(9) 0.0487(4) Uani d 1
H H6A 0.2567 0.2279 0.1838 0.058 Uiso calc 1
H H6B 0.2586 0.0851 0.1252 0.058 Uiso calc 1
C C7 0.21877(11) 0.4242(4) 0.10651(8) 0.0455(4) Uani d 1

loop_
_atom_site_aniso_label
_atom_site_aniso_U_11
_atom_site_aniso_U_22
_atom_site_aniso_U_33
_atom_site_aniso_U_12
_atom_site_aniso_U_13
_atom_site_aniso_U_23
S1 0.0506(2) 0.03350(19) 0.03374(19) 0.00673(15) 0.01572(16) 0.00523(14)
S2 0.0572(3) 0.0543(3) 0.0332(2) 0.0171(2) 0.00349(17) 0.00587(17)
N1 0.0318(5) 0.0356(6) 0.0300(5) 0.0003(5) 0.0086(4) 0.0007(5)
N2 0.0730(12) 0.0457(9) 0.0650(11) -0.0021(8) 0.0088(9) -0.0066(8)
N3 0.0552(9) 0.0645(11) 0.0605(10) -0.0191(8) 0.0146(8) 0.0024(9)
C1 0.0335(6) 0.0312(6) 0.0306(6) -0.0009(5) 0.0071(5) 0.0013(5)
C2 0.0367(7) 0.0390(7) 0.0283(6) -0.0023(6) 0.0084(5) 0.0035(5)
C3 0.0332(7) 0.0430(8) 0.0360(7) -0.0003(6) 0.0054(5) -0.0027(6)
C4 0.0407(8) 0.0437(8) 0.0386(8) -0.0027(7) 0.0047(6) 0.0008(7)
C5 0.0408(7) 0.0349(7) 0.0422(8) 0.0006(6) 0.0150(6) -0.0045(6)
C6 0.0360(7) 0.0490(9) 0.0610(11) 0.0050(7) 0.0155(7) -0.0001(8)
C7 0.0346(7) 0.0570(10) 0.0456(9) -0.0093(7) 0.0140(6) -0.0090(8)

loop_
_atom_type_symbol
_atom_type_description
_atom_type_scat_dispersion_real
_atom_type_scat_dispersion_imag
_atom_type_scat_source
C C 0.0033 0.0016 'International Tables Vol C Tables 4.2.6.8 and 6.1.1.4'
H H 0.0000 0.0000 'International Tables Vol C Tables 4.2.6.8 and 6.1.1.4'
N N 0.0061 0.0033 'International Tables Vol C Tables 4.2.6.8 and 6.1.1.4'
S S 0.1246 0.1234 'International Tables Vol C Tables 4.2.6.8 and 6.1.1.4'

loop_
_geom_angle_atom_site_label_1
_geom_angle_atom_site_label_2
_geom_angle_atom_site_label_3
_geom_angle_site_symmetry_3
_geom_angle
C1 S1 S1 2 102.62(5)
C1 N1 C5 . 120.13(12)
C1 N1 C2 . 123.03(12)
C5 N1 C2 . 116.82(12)
N1 C1 S2 . 125.50(11)
N1 C1 S1 . 111.98(10)
S2 C1 S1 . 122.52(8)
N1 C2 C3 . 113.23(12)
N1 C2 H2A . 108.9
C3 C2 H2A . 108.9
N1 C2 H2B . 108.9
C3 C2 H2B . 108.9
H2A C2 H2B . 107.7
C4 C3 C2 . 112.20(14)
C4 C3 H3A . 109.2
C2 C3 H3A . 109.2
C4 C3 H3B . 109.2
C2 C3 H3B . 109.2
H3A C3 H3B . 107.9
N2 C4 C3 . 177.8(2)
N1 C5 C6 . 111.78(13)
N1 C5 H5A . 109.3
C6 C5 H5A . 109.3
N1 C5 H5B . 109.3
C6 C5 H5B . 109.3
H5A C5 H5B . 107.9
C7 C6 C5 . 112.02(14)
C7 C6 H6A . 109.2
C5 C6 H6A . 109.2
C7 C6 H6B . 109.2
C5 C6 H6B . 109.2
H6A C6 H6B . 107.9
N3 C7 C6 . 177.1(2)

loop_
_geom_bond_atom_site_label_1
_geom_bond_atom_site_label_2
_geom_bond_site_symmetry_2
_geom_bond_distance
S1 C1 . 1.8201(15)
S1 S1 2 1.9968(7)
S2 C1 . 1.6405(14)
N1 C1 . 1.3375(18)
N1 C5 . 1.4651(19)
N1 C2 . 1.4699(18)
N2 C4 . 1.132(2)
N3 C7 . 1.136(3)
C2 C3 . 1.527(2)
C2 H2A . 0.9700
C2 H2B . 0.9700
C3 C4 . 1.457(2)
C3 H3A . 0.9700
C3 H3B . 0.9700
C5 C6 . 1.529(2)
C5 H5A . 0.9700
C5 H5B . 0.9700
C6 C7 . 1.462(3)
C6 H6A . 0.9700
C6 H6B . 0.9700

loop_
_geom_hbond_atom_site_label_D
_geom_hbond_atom_site_label_H
_geom_hbond_atom_site_label_A
_geom_hbond_site_symmetry_A
_geom_hbond_distance_DH
_geom_hbond_distance_HA
_geom_hbond_distance_DA
_geom_hbond_angle_DHA
C2 H2B S1 . 0.97 2.46 2.857(2) 105
C3 H3A S1 . 0.97 2.84 3.332(2) 112
C5 H5B S2 . 0.97 2.69 3.028(2) 101
C2 H2B N2 1_565 0.97 2.55 3.202(2) 125

loop_
_geom_torsion_atom_site_label_1
_geom_torsion_atom_site_label_2
_geom_torsion_atom_site_label_3
_geom_torsion_atom_site_label_4
_geom_torsion_site_symmetry_1
_geom_torsion
C5 N1 C1 S2 . -3.8(2)
C2 N1 C1 S2 . 177.86(11)
C5 N1 C1 S1 . 175.66(10)
C2 N1 C1 S1 . -2.67(17)
S1 S1 C1 N1 2 170.16(9)
S1 S1 C1 S2 2 -10.36(10)
C1 N1 C2 C3 . -82.14(17)
C5 N1 C2 C3 . 99.48(15)
N1 C2 C3 C4 . -69.60(17)
C1 N1 C5 C6 . -81.15(18)
C2 N1 C5 C6 . 97.28(16)
N1 C5 C6 C7 . -48.7(2)

_cod_database_fobs_code 1545523
